data_4022265
loop_
_publ_author_name
'Vered Marks'
'Moshe Nahmany'
'Hugo E. Gottlieb'
'Silvio E. Biali'

_publ_section_title
;
 Polyethylated Triptycene Derivatives
;
_journal_name_full 'Journal of Organic Chemistry'
_journal_page_first 7898
_journal_page_last 7901
_journal_paper_doi 10.1021/jo026206v
_journal_volume 67
_journal_year 2002
_chemical_formula_weight 506.81
_space_group_IT_number 2
_symmetry_cell_setting triclinic
_symmetry_Int_Tables_number 2
_symmetry_space_group_name_Hall '-P 1'
_symmetry_space_group_name_H-M 'P -1'
_audit_creation_date 'Sun Mar 24 13:44:03 2002'
_audit_creation_method 'from TEXRAY.INF file'
_cell_angle_alpha 93.38(5)
_cell_angle_beta 112.04(6)
_cell_angle_gamma 77.05(3)
_cell_formula_units_Z 2
_cell_length_a 10.350(4)
_cell_length_b 16.650(5)
_cell_length_c 9.89(1)
_cell_measurement_reflns_used 24
_cell_measurement_temperature 293.2
_cell_measurement_theta_max 29.0
_cell_measurement_theta_min 20.0
_cell_volume 1538(1)
_computing_cell_refinement 'CAD4 Diffractometer Control'
_computing_data_collection 'CAD4 Diffractometer Control'
_computing_data_reduction teXsan
_computing_publication_material teXsan
_computing_structure_refinement teXsan
_computing_structure_solution SHELXS86
_diffrn_ambient_temperature 293.2
_diffrn_measurement_device unknown
_diffrn_measurement_method 'omega/2-theta scans'
_diffrn_orient_matrix_UB_11 0.10139
_diffrn_orient_matrix_UB_12 -0.03160
_diffrn_orient_matrix_UB_13 0.03509
_diffrn_orient_matrix_UB_21 0.03346
_diffrn_orient_matrix_UB_22 0.05263
_diffrn_orient_matrix_UB_23 0.02789
_diffrn_orient_matrix_UB_31 -0.00155
_diffrn_orient_matrix_UB_32 -0.00546
_diffrn_orient_matrix_UB_33 0.09948
_diffrn_radiation_detector scintillation
_diffrn_radiation_monochromator graphite
_diffrn_radiation_source 'X-ray tube'
_diffrn_radiation_type CuKalpha
_diffrn_radiation_wavelength 1.5418
_diffrn_reflns_av_R_equivalents 0.00
_diffrn_reflns_limit_h_max 10
_diffrn_reflns_limit_h_min -11
_diffrn_reflns_limit_k_max 18
_diffrn_reflns_limit_k_min -18
_diffrn_reflns_limit_l_max 11
_diffrn_reflns_limit_l_min 0
_diffrn_reflns_number 4564
_diffrn_reflns_theta_max 59.97
_diffrn_reflns_theta_min 2
_diffrn_standards_decay_% 1.61
_diffrn_standards_interval_count 100
_diffrn_standards_number 3
_exptl_absorpt_coefficient_mu 0.448
_exptl_crystal_colour colorless
_exptl_crystal_density_diffrn 1.094
_exptl_crystal_density_meas 0.000
_exptl_crystal_description prism
_exptl_crystal_F_000 556.00
_exptl_crystal_size_max 0.490
_exptl_crystal_size_mid 0.250
_exptl_crystal_size_min 0.160
_refine_diff_density_max -0.39
_refine_diff_density_min 0.41
_refine_ls_extinction_coef 44.01753
_refine_ls_extinction_method Zachariasen_type_2_Gaussian_isotropic
_refine_ls_goodness_of_fit_obs 2.440
_refine_ls_hydrogen_treatment noref
_refine_ls_matrix_type full
_refine_ls_number_parameters 344
_refine_ls_number_reflns 3904
_refine_ls_number_restraints 0
_refine_ls_R_factor_obs 0.0530
_refine_ls_shift/esd_max 0.0000
_refine_ls_structure_factor_coef F
_refine_ls_weighting_scheme sigma
_refine_ls_wR_factor_obs 0.0990
_reflns_number_observed 3904
_reflns_number_total 4564
_reflns_observed_criterion 3.00
_cod_data_source_file jo026206v_s3.cif
_cod_data_source_block MOSHE_NACHMANI_23/1/02_50KV_26M
_cod_depositor_comments
;
The following automatic conversions were performed:

'_atom_site_thermal_displace_type' tag value 'Uij' was replaced with
'Uani' value 88 times.

Automatic conversion script
Id: cif_fix_values 1646 2011-03-28 12:23:43Z adriana 
;
_cod_original_sg_symbol_H-M 'P -1       '
_cod_database_code 4022265

loop_
_symmetry_equiv_pos_as_xyz
'   +x,   +y,   +z'
'   -x,   -y,   -z'

loop_
_atom_site_aniso_label
_atom_site_aniso_U_11
_atom_site_aniso_U_22
_atom_site_aniso_U_33
_atom_site_aniso_U_12
_atom_site_aniso_U_13
_atom_site_aniso_U_23
C(1) 0.0339(9) 0.0334(9) 0.0277(9) -0.0075(7) 0.0102(7) 0.0012(7)
C(2) 0.0360(10) 0.0380(10) 0.0272(9) -0.0071(7) 0.0079(7) 0.0010(7)
C(3) 0.0335(10) 0.0333(10) 0.0345(9) -0.0091(7) 0.0104(8) -0.0014(7)
C(4) 0.0341(10) 0.0358(10) 0.0344(9) -0.0082(8) 0.0111(8) -0.0003(7)
C(5) 0.048(1) 0.037(1) 0.041(1) -0.0070(8) 0.0135(9) 0.0032(8)
C(6) 0.059(1) 0.036(1) 0.052(1) -0.0036(9) 0.019(1) 0.0015(9)
C(7) 0.061(1) 0.039(1) 0.049(1) -0.0052(9) 0.020(1) -0.0037(9)
C(8) 0.046(1) 0.038(1) 0.040(1) -0.0113(8) 0.0165(9) -0.0064(8)
C(9) 0.0350(10) 0.0312(9) 0.0306(9) -0.0092(7) 0.0111(7) -0.0013(7)
C(10) 0.036(1) 0.0317(9) 0.0297(9) -0.0080(7) 0.0094(8) -0.0003(7)
C(11) 0.040(1) 0.0332(9) 0.0320(9) -0.0086(8) 0.0141(8) -0.0020(7)
C(12) 0.039(1) 0.0346(10) 0.0386(10) -0.0074(8) 0.0165(8) -0.0027(7)
C(13) 0.0344(10) 0.039(1) 0.039(1) -0.0100(8) 0.0100(8) -0.0015(8)
C(14) 0.0349(10) 0.0357(9) 0.0320(9) -0.0106(7) 0.0093(8) 0.0000(7)
C(15) 0.0278(9) 0.0339(9) 0.0375(9) -0.0046(7) 0.0127(7) -0.0034(7)
C(16) 0.0310(9) 0.0344(10) 0.0380(10) -0.0040(7) 0.0111(7) -0.0035(7)
C(17) 0.0314(10) 0.045(1) 0.046(1) -0.0071(8) 0.0122(8) -0.0123(8)
C(18) 0.040(1) 0.047(1) 0.059(1) -0.0171(9) 0.0197(9) -0.0170(9)
C(19) 0.045(1) 0.038(1) 0.067(1) -0.0151(9) 0.029(1) -0.0076(9)
C(20) 0.0355(10) 0.0355(10) 0.050(1) -0.0048(8) 0.0210(8) -0.0005(8)
C(21) 0.068(1) 0.045(1) 0.046(1) 0.004(1) 0.020(1) 0.0098(9)
C(22) 0.076(2) 0.088(2) 0.050(1) -0.004(1) 0.004(1) 0.006(1)
C(23) 0.116(2) 0.042(1) 0.068(2) 0.015(1) 0.037(2) 0.009(1)
C(24) 0.225(5) 0.050(2) 0.114(3) -0.043(2) 0.059(3) 0.011(2)
C(25) 0.115(2) 0.047(1) 0.060(1) 0.008(1) 0.031(2) -0.006(1)
C(26) 0.211(5) 0.064(2) 0.085(2) -0.045(2) 0.038(3) -0.029(2)
C(27) 0.065(1) 0.044(1) 0.038(1) -0.0094(10) 0.0211(10) -0.0085(8)
C(28) 0.075(2) 0.075(2) 0.058(1) -0.017(1) 0.035(1) 0.002(1)
C(29) 0.044(1) 0.042(1) 0.0348(10) -0.0060(8) 0.0162(8) 0.0048(8)
C(30) 0.068(1) 0.053(1) 0.038(1) -0.010(1) 0.018(1) -0.0017(9)
C(31) 0.040(1) 0.054(1) 0.045(1) -0.0051(9) 0.0169(9) 0.0021(9)
C(32) 0.051(1) 0.070(2) 0.080(2) -0.015(1) 0.033(1) 0.009(1)
C(33) 0.036(1) 0.055(1) 0.044(1) -0.0111(9) 0.0115(9) 0.0009(9)
C(34) 0.045(1) 0.059(1) 0.069(1) -0.001(1) 0.014(1) 0.011(1)
C(35) 0.037(1) 0.062(1) 0.0328(10) -0.0128(9) 0.0063(8) 0.0043(9)
C(36) 0.064(1) 0.086(2) 0.041(1) -0.026(1) 0.016(1) -0.016(1)
C(37) 0.054(1) 0.065(1) 0.042(1) -0.015(1) 0.0023(10) -0.0112(10)
C(38) 0.055(1) 0.044(1) 0.056(1) -0.0112(9) 0.026(1) 0.0062(9)

loop_
_atom_site_label
_atom_site_fract_x
_atom_site_fract_y
_atom_site_fract_z
_atom_site_U_iso_or_equiv
_atom_site_thermal_displace_type
C(1) 0.5033(2) 0.2908(1) 0.3701(2) 0.032 Uani
C(2) 0.5783(2) 0.2620(1) 0.6425(2) 0.035 Uani
C(3) 0.5940(2) 0.2037(1) 0.4172(2) 0.034 Uani
C(4) 0.6332(2) 0.1877(1) 0.5663(2) 0.035 Uani
C(5) 0.7101(2) 0.1105(1) 0.6286(2) 0.043 Uani
C(6) 0.7502(2) 0.0490(1) 0.5393(2) 0.051 Uani
C(7) 0.7155(2) 0.0661(1) 0.3900(2) 0.050 Uani
C(8) 0.6360(2) 0.1446(1) 0.3288(2) 0.041 Uani
C(9) 0.3748(2) 0.2996(1) 0.4147(2) 0.032 Uani
C(10) 0.4159(2) 0.2838(1) 0.5642(2) 0.033 Uani
C(11) 0.3147(2) 0.2887(1) 0.6266(2) 0.035 Uani
C(12) 0.1686(2) 0.3135(1) 0.5375(2) 0.037 Uani
C(13) 0.1277(2) 0.3298(1) 0.3872(2) 0.038 Uani
C(14) 0.2317(2) 0.3222(1) 0.3246(2) 0.034 Uani
C(15) 0.5887(2) 0.3512(1) 0.4625(2) 0.033 Uani
C(16) 0.6319(2) 0.3347(1) 0.6123(2) 0.035 Uani
C(17) 0.7096(2) 0.3841(1) 0.7141(2) 0.042 Uani
C(18) 0.7382(2) 0.4512(1) 0.6603(2) 0.047 Uani
C(19) 0.6911(2) 0.4689(1) 0.5139(2) 0.046 Uani
C(20) 0.6152(2) 0.4190(1) 0.4100(2) 0.039 Uani
C(21) 0.7551(3) 0.0949(1) 0.7913(2) 0.055 Uani
C(22) 0.8991(3) 0.1145(2) 0.8790(3) 0.079 Uani
C(23) 0.8237(4) -0.0376(1) 0.6033(3) 0.079 Uani
C(24) 0.7216(6) -0.0893(2) 0.6016(4) 0.127 Uani
C(25) 0.7597(4) 0.0013(2) 0.2927(3) 0.079 Uani
C(26) 0.6458(6) -0.0451(2) 0.2106(4) 0.123 Uani
C(27) 0.6049(2) 0.1661(1) 0.1711(2) 0.049 Uani
C(28) 0.7179(3) 0.2061(2) 0.1589(3) 0.065 Uani
C(29) 0.3612(2) 0.2700(1) 0.7887(2) 0.040 Uani
C(30) 0.3835(3) 0.3454(1) 0.8803(2) 0.054 Uani
C(31) 0.0562(2) 0.3197(1) 0.6027(2) 0.046 Uani
C(32) 0.0040(3) 0.2408(2) 0.5956(3) 0.063 Uani
C(33) -0.0285(2) 0.3585(1) 0.2919(2) 0.045 Uani
C(34) -0.0758(2) 0.4519(1) 0.2764(3) 0.060 Uani
C(35) 0.1896(2) 0.3351(1) 0.1620(2) 0.045 Uani
C(36) 0.1751(3) 0.2556(2) 0.0797(2) 0.063 Uani
C(37) 0.7627(2) 0.3684(2) 0.8770(2) 0.058 Uani
C(38) 0.5607(2) 0.4403(1) 0.2501(2) 0.049 Uani
H(1) 0.476 0.301 0.269 0.038 Uani
H(2) 0.606 0.251 0.744 0.042 Uani
H(18) 0.792 0.486 0.727 0.057 Uani
H(19) 0.711 0.516 0.482 0.056 Uani
H(211) 0.685 0.128 0.823 0.066 Uani
H(212) 0.760 0.039 0.808 0.066 Uani
H(221) 0.922 0.104 0.980 0.095 Uani
H(222) 0.970 0.081 0.849 0.095 Uani
H(223) 0.895 0.171 0.863 0.095 Uani
H(231) 0.878 -0.064 0.548 0.095 Uani
H(232) 0.885 -0.033 0.702 0.095 Uani
H(241) 0.665 -0.063 0.654 0.153 Uani
H(242) 0.662 -0.096 0.504 0.153 Uani
H(243) 0.774 -0.142 0.646 0.153 Uani
H(251) 0.782 0.028 0.224 0.094 Uani
H(252) 0.842 -0.037 0.352 0.094 Uani
H(261) 0.562 -0.008 0.152 0.148 Uani
H(262) 0.679 -0.084 0.150 0.148 Uani
H(263) 0.624 -0.073 0.278 0.148 Uani
H(271) 0.603 0.117 0.117 0.058 Uani
H(272) 0.515 0.203 0.132 0.058 Uani
H(281) 0.809 0.169 0.197 0.078 Uani
H(282) 0.696 0.219 0.059 0.078 Uani
H(283) 0.720 0.255 0.213 0.078 Uani
H(291) 0.290 0.249 0.804 0.048 Uani
H(292) 0.448 0.230 0.819 0.048 Uani
H(301) 0.410 0.331 0.980 0.065 Uani
H(302) 0.457 0.366 0.868 0.065 Uani
H(303) 0.297 0.386 0.850 0.065 Uani
H(311) 0.095 0.334 0.702 0.056 Uani
H(312) -0.023 0.362 0.551 0.056 Uani
H(321) -0.067 0.249 0.638 0.076 Uani
H(322) -0.036 0.226 0.497 0.076 Uani
H(323) 0.082 0.198 0.648 0.076 Uani
H(331) -0.044 0.336 0.198 0.054 Uani
H(332) -0.084 0.338 0.334 0.054 Uani
H(341) -0.062 0.475 0.370 0.072 Uani
H(342) -0.021 0.473 0.233 0.072 Uani
H(343) -0.174 0.467 0.216 0.072 Uani
H(351) 0.101 0.374 0.126 0.054 Uani
H(352) 0.261 0.357 0.146 0.054 Uani
H(361) 0.103 0.234 0.093 0.076 Uani
H(362) 0.150 0.266 -0.021 0.076 Uani
H(363) 0.263 0.216 0.116 0.076 Uani
H(371) 0.738 0.320 0.896 0.070 Uani
H(372) 0.864 0.362 0.918 0.070 Uani
H(373) 0.720 0.414 0.920 0.070 Uani
H(381) 0.498 0.493 0.231 0.059 Uani
H(382) 0.639 0.441 0.222 0.059 Uani
H(383) 0.511 0.400 0.196 0.059 Uani

loop_
_atom_type_symbol
_atom_type_oxidation_number
_atom_type_number_in_cell
_atom_type_scat_dispersion_real
_atom_type_scat_dispersion_imag
_atom_type_scat_source
C 0 76 0.018 0.009 'International Tables'
H 0 100 0.000 0.000 'International Tables'

loop_
_geom_angle_atom_site_label_1
_geom_angle_atom_site_label_2
_geom_angle_atom_site_label_3
_geom_angle
_geom_angle_publ_flag
C(3) C(1) C(9) 106.9(1) yes
C(3) C(1) C(15) 107.6(1) yes
C(9) C(1) C(15) 105.5(1) yes
C(4) C(2) C(10) 106.4(1) yes
C(4) C(2) C(16) 107.7(1) yes
C(10) C(2) C(16) 105.9(1) yes
C(1) C(3) C(4) 112.1(2) yes
C(1) C(3) C(8) 126.6(2) yes
C(4) C(3) C(8) 121.2(2) yes
C(2) C(4) C(3) 112.1(2) yes
C(2) C(4) C(5) 127.1(2) yes
C(3) C(4) C(5) 120.8(2) yes
C(4) C(5) C(6) 118.7(2) yes
C(4) C(5) C(21) 120.1(2) yes
C(6) C(5) C(21) 121.2(2) yes
C(5) C(6) C(7) 120.5(2) yes
C(5) C(6) C(23) 119.1(2) yes
C(7) C(6) C(23) 120.3(2) yes
C(6) C(7) C(8) 119.8(2) yes
C(6) C(7) C(25) 121.3(2) yes
C(8) C(7) C(25) 118.8(2) yes
C(3) C(8) C(7) 119.0(2) yes
C(3) C(8) C(27) 120.2(2) yes
C(7) C(8) C(27) 120.8(2) yes
C(1) C(9) C(10) 112.0(2) yes
C(1) C(9) C(14) 126.8(2) yes
C(10) C(9) C(14) 121.2(2) yes
C(2) C(10) C(9) 112.2(2) yes
C(2) C(10) C(11) 126.8(2) yes
C(9) C(10) C(11) 121.0(2) yes
C(10) C(11) C(12) 118.7(2) yes
C(10) C(11) C(29) 120.3(2) yes
C(12) C(11) C(29) 121.0(2) yes
C(11) C(12) C(13) 120.1(2) yes
C(11) C(12) C(31) 119.8(2) yes
C(13) C(12) C(31) 120.1(2) yes
C(12) C(13) C(14) 120.5(2) yes
C(12) C(13) C(33) 120.3(2) yes
C(14) C(13) C(33) 119.2(2) yes
C(9) C(14) C(13) 118.5(2) yes
C(9) C(14) C(35) 120.2(2) yes
C(13) C(14) C(35) 121.2(2) yes
C(1) C(15) C(16) 112.1(2) yes
C(1) C(15) C(20) 125.8(2) yes
C(16) C(15) C(20) 122.0(2) yes
C(2) C(16) C(15) 112.2(1) yes
C(2) C(16) C(17) 127.3(2) yes
C(15) C(16) C(17) 120.5(2) yes
C(16) C(17) C(18) 117.1(2) yes
C(16) C(17) C(37) 123.2(2) yes
C(18) C(17) C(37) 119.7(2) yes
C(17) C(18) C(19) 122.2(2) yes
C(18) C(19) C(20) 121.4(2) yes
C(15) C(20) C(19) 116.8(2) yes
C(15) C(20) C(38) 122.3(2) yes
C(19) C(20) C(38) 120.8(2) yes
C(5) C(21) C(22) 112.6(2) yes
C(6) C(23) C(24) 113.4(3) yes
C(7) C(25) C(26) 113.3(3) yes
C(8) C(27) C(28) 111.2(2) yes
C(11) C(29) C(30) 112.7(2) yes
C(12) C(31) C(32) 113.9(2) yes
C(13) C(33) C(34) 112.7(2) yes
C(14) C(35) C(36) 112.3(2) yes

loop_
_geom_bond_atom_site_label_1
_geom_bond_atom_site_label_2
_geom_bond_distance
_geom_bond_publ_flag
C(1) C(3) 1.531(3) yes
C(1) C(9) 1.527(3) yes
C(1) C(15) 1.520(3) yes
C(2) C(4) 1.522(3) yes
C(2) C(10) 1.530(3) yes
C(2) C(16) 1.527(3) yes
C(3) C(4) 1.399(3) yes
C(3) C(8) 1.383(3) yes
C(4) C(5) 1.391(3) yes
C(5) C(6) 1.407(3) yes
C(5) C(21) 1.518(3) yes
C(6) C(7) 1.413(3) yes
C(6) C(23) 1.520(3) yes
C(7) C(8) 1.410(3) yes
C(7) C(25) 1.512(3) yes
C(8) C(27) 1.517(3) yes
C(9) C(10) 1.400(3) yes
C(9) C(14) 1.388(3) yes
C(10) C(11) 1.387(3) yes
C(11) C(12) 1.414(3) yes
C(11) C(29) 1.520(3) yes
C(12) C(13) 1.409(3) yes
C(12) C(31) 1.510(3) yes
C(13) C(14) 1.410(3) yes
C(13) C(33) 1.514(3) yes
C(14) C(35) 1.516(3) yes
C(15) C(16) 1.402(3) yes
C(15) C(20) 1.390(3) yes
C(16) C(17) 1.388(3) yes
C(17) C(18) 1.399(3) yes
C(17) C(37) 1.512(3) yes
C(18) C(19) 1.370(3) yes
C(19) C(20) 1.396(3) yes
C(20) C(38) 1.500(3) yes
C(21) C(22) 1.515(4) yes
C(23) C(24) 1.500(5) yes
C(25) C(26) 1.505(5) yes
C(27) C(28) 1.514(3) yes
C(29) C(30) 1.514(3) yes
C(31) C(32) 1.517(3) yes
C(33) C(34) 1.521(3) yes
C(35) C(36) 1.519(3) yes
